data_2103066
loop_
_publ_author_name
'Wardell, Solange M. S. V.'
'de Souza, Marcus V. N.'
'Vasconcelos, Thatyana R. A.'
'Ferreira, Marcelle de L.'
'Wardell, James L.'
'Low, John N.'
'Glidewell, Christopher'

_publ_section_title
;
 Patterns of hydrogen bonding in mono- and di-substituted
 <i>N</i>-arylpyrazinecarboxamides
;
_journal_coeditor_code BM5049
_journal_issue 1
_journal_name_full 'Acta Crystallographica Section B'
_journal_page_first 84
_journal_page_last 100
_journal_paper_doi 10.1107/S0108768107051804
_journal_volume 64
_journal_year 2008
_chemical_formula_moiety 'C11 H7 F2 N3 O'
_chemical_formula_sum 'C11 H7 F2 N3 O'
_chemical_formula_weight 235.20
_chemical_name_systematic
;
N-(2,6-difluorophenyl)pyrazinecarboxamide
;
_space_group_IT_number 15
_symmetry_cell_setting monoclinic
_symmetry_space_group_name_Hall '-C 2yc'
_symmetry_space_group_name_H-M 'C 1 2/c 1'
_atom_sites_solution_hydrogens geom
_atom_sites_solution_primary direct
_atom_sites_solution_secondary difmap
_cell_angle_alpha 90.00
_cell_angle_beta 103.474(2)
_cell_angle_gamma 90.00
_cell_formula_units_Z 8
_cell_length_a 9.8054(4)
_cell_length_b 10.9355(5)
_cell_length_c 19.4805(9)
_cell_measurement_reflns_used 2312
_cell_measurement_temperature 120(2)
_cell_measurement_theta_max 27.43
_cell_measurement_theta_min 3.20
_cell_volume 2031.34(16)
_computing_cell_refinement 'DENZO (Otwinowski & Minor, 1997) & COLLECT'
_computing_data_collection 'COLLECT (Hooft, 1999)'
_computing_data_reduction 'DENZO & COLLECT'
_computing_molecular_graphics 'PLATON (Spek, 2003)'
_computing_publication_material 'SHELXL-97 & PRPKAPPA (Ferguson, 1999)'
_computing_structure_refinement 'OSCAIL and SHELXL-97 (Sheldrick, 1997)'
_computing_structure_solution 'OSCAIL (McArdle, 2003) & SHELXS-97 (Sheldrick, 1997)'
_diffrn_ambient_temperature 120(2)
_diffrn_detector_area_resol_mean 9.091
_diffrn_measured_fraction_theta_full 0.994
_diffrn_measured_fraction_theta_max 0.994
_diffrn_measurement_device_type 'Bruker-Nonius KappaCCD'
_diffrn_measurement_method '\f & \w scans'
_diffrn_radiation_monochromator graphite
_diffrn_radiation_source 'Bruker-Nonius FR591 rotating anode'
_diffrn_radiation_type 'Mo K\a'
_diffrn_radiation_wavelength 0.71073
_diffrn_reflns_av_R_equivalents 0.0590
_diffrn_reflns_av_sigmaI/netI 0.0399
_diffrn_reflns_limit_h_max 12
_diffrn_reflns_limit_h_min -12
_diffrn_reflns_limit_k_max 13
_diffrn_reflns_limit_k_min -14
_diffrn_reflns_limit_l_max 25
_diffrn_reflns_limit_l_min -25
_diffrn_reflns_number 12350
_diffrn_reflns_theta_full 27.43
_diffrn_reflns_theta_max 27.43
_diffrn_reflns_theta_min 3.20
_diffrn_standards_decay_% 0
_diffrn_standards_number 0
_exptl_absorpt_coefficient_mu 0.128
_exptl_absorpt_correction_T_max 0.996
_exptl_absorpt_correction_T_min 0.984
_exptl_absorpt_correction_type multi-scan
_exptl_absorpt_process_details 'SADABS 2.10 (Sheldrick, 2003)'
_exptl_crystal_colour colourless
_exptl_crystal_density_diffrn 1.538
_exptl_crystal_density_method 'not measured'
_exptl_crystal_description plate
_exptl_crystal_F_000 960
_exptl_crystal_size_max 0.20
_exptl_crystal_size_mid 0.14
_exptl_crystal_size_min 0.03
_refine_diff_density_max 0.188
_refine_diff_density_min -0.239
_refine_ls_extinction_method none
_refine_ls_goodness_of_fit_ref 1.034
_refine_ls_hydrogen_treatment constr
_refine_ls_matrix_type full
_refine_ls_number_parameters 154
_refine_ls_number_reflns 2312
_refine_ls_number_restraints 0
_refine_ls_restrained_S_all 1.034
_refine_ls_R_factor_all 0.0622
_refine_ls_R_factor_gt 0.0428
_refine_ls_shift/su_max 0.000
_refine_ls_shift/su_mean 0.000
_refine_ls_structure_factor_coef Fsqd
_refine_ls_weighting_details 'w=1/[\s^2^(Fo^2^)+(0.0472P)^2^+1.5740P] where P=(Fo^2^+2Fc^2^)/3'
_refine_ls_weighting_scheme calc
_refine_ls_wR_factor_gt 0.0987
_refine_ls_wR_factor_ref 0.1085
_reflns_number_gt 1768
_reflns_number_total 2312
_reflns_threshold_expression I>2\s(I)
_cod_data_source_file bm5049.cif
_cod_data_source_block XXI
_cod_depositor_comments
;
The following automatic conversions were performed:
'_exptl_absorpt_correction_type' value 'Multi-scan' changed to
'multi-scan' according to
'/home/saulius/struct/CIF-dictionaries/cif_core.dic' dictionary named
'cif_core.dic' version 2.4.1 from 2010-06-29.

Automatic conversion script
Id: cif_fix_enum 1527 2010-12-29 10:47:43Z saulius 

The following automatic conversions were performed:

'_exptl_absorpt_correction_type' value 'Multi-scan' changed to
'multi-scan' according to
/home/saulius/struct/CIF-dictionaries/cif_core.dic dictionary named
'cif_core.dic' version 2.4.1 from 2010-06-29.

Automatic conversion script
Id: cif_fix_values 1715 2011-07-08 13:25:40Z adriana 
;
_cod_original_sg_symbol_H-M 'C 2/c'
_cod_database_code 2103066

loop_
_symmetry_equiv_pos_as_xyz
'x, y, z'
'-x, y, -z+1/2'
'-x, -y, -z'
'x, -y, z+1/2'
'x+1/2, y+1/2, z'
'-x+1/2, y+1/2, -z+1/2'
'-x+1/2, -y+1/2, -z'
'x+1/2, -y+1/2, z+1/2'

loop_
_atom_site_type_symbol
_atom_site_label
_atom_site_fract_x
_atom_site_fract_y
_atom_site_fract_z
_atom_site_U_iso_or_equiv
_atom_site_adp_type
_atom_site_calc_flag
_atom_site_refinement_flags
_atom_site_occupancy
N N1 0.21935(14) 0.42042(12) 0.25078(7) 0.0243(3) Uani d . 1
C C2 0.29661(16) 0.31950(14) 0.26687(8) 0.0208(3) Uani d . 1
C C3 0.26352(17) 0.21169(15) 0.22931(9) 0.0231(4) Uani d . 1
N N4 0.15035(15) 0.20133(13) 0.17608(7) 0.0267(3) Uani d . 1
C C5 0.07397(18) 0.30302(16) 0.15963(9) 0.0284(4) Uani d . 1
C C6 0.10848(18) 0.41131(16) 0.19603(9) 0.0286(4) Uani d . 1
C C7 0.42342(16) 0.32238(14) 0.32732(8) 0.0208(3) Uani d . 1
O O7 0.49267(12) 0.22987(10) 0.34594(6) 0.0265(3) Uani d . 1
N N17 0.45515(14) 0.43359(12) 0.35739(7) 0.0225(3) Uani d . 1
C C11 0.57736(16) 0.45357(14) 0.41093(8) 0.0205(3) Uani d . 1
C C12 0.60765(17) 0.39043(15) 0.47440(9) 0.0233(4) Uani d . 1
F F12 0.51227(10) 0.30902(9) 0.48657(5) 0.0301(3) Uani d . 1
C C13 0.72927(18) 0.40791(17) 0.52542(9) 0.0284(4) Uani d . 1
C C14 0.82308(18) 0.49569(17) 0.51386(10) 0.0312(4) Uani d . 1
C C15 0.79667(18) 0.56423(16) 0.45263(10) 0.0296(4) Uani d . 1
C C16 0.67495(17) 0.54075(15) 0.40266(9) 0.0241(4) Uani d . 1
F F16 0.64818(10) 0.60453(9) 0.34139(5) 0.0329(3) Uani d . 1
H H3 0.3233 0.1429 0.2418 0.028 Uiso calc R 1
H H5 -0.0068 0.3007 0.1216 0.034 Uiso calc R 1
H H6 0.0518 0.4814 0.1817 0.034 Uiso calc R 1
H H17 0.4065 0.4981 0.3390 0.027 Uiso d R 1
H H13 0.7484 0.3608 0.5676 0.034 Uiso calc R 1
H H14 0.9073 0.5091 0.5487 0.037 Uiso calc R 1
H H15 0.8604 0.6255 0.4452 0.036 Uiso calc R 1

loop_
_atom_site_aniso_label
_atom_site_aniso_U_11
_atom_site_aniso_U_22
_atom_site_aniso_U_33
_atom_site_aniso_U_12
_atom_site_aniso_U_13
_atom_site_aniso_U_23
N1 0.0264(7) 0.0191(7) 0.0260(8) -0.0004(6) 0.0034(6) 0.0002(6)
C2 0.0235(8) 0.0183(8) 0.0216(8) -0.0007(6) 0.0076(6) 0.0022(6)
C3 0.0257(8) 0.0196(9) 0.0243(8) -0.0007(7) 0.0067(7) 0.0013(7)
N4 0.0323(8) 0.0226(8) 0.0240(7) -0.0026(6) 0.0038(6) -0.0004(6)
C5 0.0297(9) 0.0261(9) 0.0253(9) -0.0029(7) -0.0017(7) 0.0025(7)
C6 0.0292(9) 0.0236(9) 0.0292(9) 0.0011(7) -0.0007(7) 0.0029(7)
C7 0.0229(8) 0.0187(8) 0.0217(8) -0.0014(7) 0.0071(6) 0.0004(6)
O7 0.0279(6) 0.0208(6) 0.0291(7) 0.0037(5) 0.0029(5) 0.0003(5)
N17 0.0235(7) 0.0177(7) 0.0241(7) 0.0005(5) 0.0014(6) 0.0008(6)
C11 0.0209(8) 0.0175(8) 0.0229(8) 0.0005(6) 0.0047(6) -0.0023(6)
C12 0.0255(8) 0.0190(8) 0.0266(9) -0.0038(7) 0.0089(7) -0.0020(7)
F12 0.0326(5) 0.0279(6) 0.0300(6) -0.0089(4) 0.0079(4) 0.0042(4)
C13 0.0307(9) 0.0303(10) 0.0228(9) -0.0005(7) 0.0032(7) -0.0014(7)
C14 0.0246(9) 0.0351(11) 0.0307(10) -0.0041(8) 0.0000(7) -0.0085(8)
C15 0.0252(9) 0.0261(10) 0.0381(10) -0.0082(7) 0.0084(8) -0.0057(8)
C16 0.0271(8) 0.0193(8) 0.0273(9) 0.0019(7) 0.0094(7) 0.0013(7)
F16 0.0354(6) 0.0289(6) 0.0360(6) -0.0018(4) 0.0117(5) 0.0101(5)

loop_
_atom_type_symbol
_atom_type_description
_atom_type_scat_dispersion_real
_atom_type_scat_dispersion_imag
_atom_type_scat_source
C C 0.0033 0.0016 'International Tables Vol C Tables 4.2.6.8 and 6.1.1.4'
H H 0.0000 0.0000 'International Tables Vol C Tables 4.2.6.8 and 6.1.1.4'
F F 0.0171 0.0103 'International Tables Vol C Tables 4.2.6.8 and 6.1.1.4'
N N 0.0061 0.0033 'International Tables Vol C Tables 4.2.6.8 and 6.1.1.4'
O O 0.0106 0.0060 'International Tables Vol C Tables 4.2.6.8 and 6.1.1.4'

loop_
_geom_angle_atom_site_label_1
_geom_angle_atom_site_label_2
_geom_angle_atom_site_label_3
_geom_angle
_geom_angle_publ_flag
C2 N1 C6 115.93(14) no
N1 C2 C3 121.98(15) no
N1 C2 C7 119.24(14) no
C3 C2 C7 118.79(14) no
N4 C3 C2 122.16(15) no
N4 C3 H3 118.9 no
C2 C3 H3 118.9 no
C3 N4 C5 115.67(14) no
N4 C5 C6 122.23(15) no
N4 C5 H5 118.9 no
C6 C5 H5 118.9 no
N1 C6 C5 121.98(16) no
N1 C6 H6 119.0 no
C5 C6 H6 119.0 no
O7 C7 N17 123.90(15) no
O7 C7 C2 121.05(14) no
N17 C7 C2 115.04(13) no
C7 N17 C11 121.94(13) no
C7 N17 H17 119.7 no
C11 N17 H17 117.6 no
C16 C11 C12 115.83(14) no
C16 C11 N17 120.74(14) no
C12 C11 N17 123.42(14) no
F12 C12 C13 118.91(15) no
F12 C12 C11 118.11(14) no
C13 C12 C11 122.98(15) no
C12 C13 C14 118.41(16) no
C12 C13 H13 120.8 no
C14 C13 H13 120.8 no
C15 C14 C13 121.27(16) no
C15 C14 H14 119.4 no
C13 C14 H14 119.4 no
C16 C15 C14 117.80(16) no
C16 C15 H15 121.1 no
C14 C15 H15 121.1 no
F16 C16 C15 119.01(15) no
F16 C16 C11 117.33(14) no
C15 C16 C11 123.65(16) no

loop_
_geom_bond_atom_site_label_1
_geom_bond_atom_site_label_2
_geom_bond_distance
_geom_bond_publ_flag
N1 C2 1.334(2) no
N1 C6 1.338(2) no
C2 C3 1.386(2) no
C2 C7 1.500(2) no
C3 N4 1.335(2) no
C3 H3 0.95 no
N4 C5 1.337(2) no
C5 C6 1.381(2) no
C5 H5 0.95 no
C6 H6 0.95 no
C7 O7 1.2254(18) no
C7 N17 1.354(2) no
N17 C11 1.410(2) no
N17 H17 0.88 no
C11 C16 1.386(2) no
C11 C12 1.387(2) no
C12 F12 1.3516(18) no
C12 C13 1.376(2) no
C13 C14 1.384(3) no
C13 H13 0.95 no
C14 C15 1.381(3) no
C14 H14 0.95 no
C15 C16 1.377(2) no
C15 H15 0.95 no
C16 F16 1.3543(19) no

loop_
_geom_hbond_atom_site_label_D
_geom_hbond_atom_site_label_H
_geom_hbond_atom_site_label_A
_geom_hbond_site_symmetry_A
_geom_hbond_distance_DH
_geom_hbond_distance_HA
_geom_hbond_distance_DA
_geom_hbond_angle_DHA
_geom_hbond_publ_flag
N17 H17 N1 . 0.88 2.36 2.7280(19) 105 no
N17 H17 N4 6_555 0.88 2.29 3.1230(19) 157 no
C3 H3 N1 6_545 0.95 2.48 3.208(2) 134 no

loop_
_geom_torsion_atom_site_label_1
_geom_torsion_atom_site_label_2
_geom_torsion_atom_site_label_3
_geom_torsion_atom_site_label_4
_geom_torsion
_geom_torsion_publ_flag
C6 N1 C2 C3 -0.3(2) no
C6 N1 C2 C7 179.59(14) no
N1 C2 C3 N4 -1.9(3) no
C7 C2 C3 N4 178.24(14) no
C2 C3 N4 C5 2.4(2) no
C3 N4 C5 C6 -1.0(3) no
C2 N1 C6 C5 1.7(2) no
N4 C5 C6 N1 -1.1(3) no
N1 C2 C7 O7 176.18(15) no
C3 C2 C7 O7 -3.9(2) no
N1 C2 C7 N17 -5.2(2) no
C3 C2 C7 N17 174.67(14) no
O7 C7 N17 C11 3.8(2) no
C2 C7 N17 C11 -174.78(13) no
C7 N17 C11 C16 122.51(17) no
C7 N17 C11 C12 -58.2(2) no
C16 C11 C12 F12 176.59(14) no
N17 C11 C12 F12 -2.7(2) no
C16 C11 C12 C13 -2.8(2) no
N17 C11 C12 C13 177.93(15) no
F12 C12 C13 C14 -176.93(15) no
C11 C12 C13 C14 2.4(3) no
C12 C13 C14 C15 -0.3(3) no
C13 C14 C15 C16 -1.2(3) no
C14 C15 C16 F16 -178.38(15) no
C14 C15 C16 C11 0.8(3) no
C12 C11 C16 F16 -179.67(14) no
N17 C11 C16 F16 -0.4(2) no
C12 C11 C16 C15 1.1(2) no
N17 C11 C16 C15 -179.59(15) no

loop_
_cod_related_entry_id
_cod_related_entry_database
_cod_related_entry_code
1 ChemSpider 21120680
